data_4021354
loop_
_publ_author_name
'Shin-ichi Naya'
'Hiroshi Ohtoshi'
'Makoto Nitta'

_publ_contact_author_email snaya@ruri.waseda.jp
_publ_contact_author_fax +81-3-3208-2735
_publ_contact_author_name ' Shin-ichi Naya '
_publ_contact_author_phone +81-3-5286-3236
_publ_section_title
;
 Synthesis, Properties, and Oxidizing Ability of Areno-Annulated
 1,3-Dimethyl-10-phenylcyclohepta[4,5]pyrrolo[2,3-d]pyrimidine-
 2,4(1,3H)-dionylium Ions
;
_journal_name_full 'Journal of Organic Chemistry'
_journal_page_first 176
_journal_page_last 184
_journal_paper_doi 10.1021/jo051777j
_journal_volume 71
_journal_year 2006
_chemical_formula_moiety 'C23 H18 B F4 N3 O2 '
_chemical_formula_sum 'C23 H18 B F4 N3 O2'
_chemical_formula_weight 455.22
_space_group_IT_number 14
_symmetry_cell_setting monoclinic
_symmetry_space_group_name_Hall '-P 2yn'
_symmetry_space_group_name_H-M 'P 1 21/n 1'
_audit_creation_date 2005-07-11
_audit_creation_method 'by CrystalStructure 3.7.0'
_cell_angle_alpha 90.0000
_cell_angle_beta 108.041(7)
_cell_angle_gamma 90.0000
_cell_formula_units_Z 4
_cell_length_a 10.2438(14)
_cell_length_b 18.815(3)
_cell_length_c 10.9543(11)
_cell_measurement_reflns_used 10408
_cell_measurement_temperature 123.1
_cell_measurement_theta_max 27.4
_cell_measurement_theta_min 3.0
_cell_volume 2007.5(5)
_computing_cell_refinement PROCESS-AUTO
_computing_data_collection PROCESS-AUTO
_computing_data_reduction CrystalStructure
_computing_publication_material 'CrystalStructure 3.7.0'
_computing_structure_refinement CRYSTALS
_computing_structure_solution SIR92
_diffrn_detector_area_resol_mean 10.00
_diffrn_measured_fraction_theta_full 0.993
_diffrn_measured_fraction_theta_max 0.993
_diffrn_measurement_device_type 'Rigaku RAXIS-RAPID'
_diffrn_measurement_method \w
_diffrn_radiation_type 'Mo K\a'
_diffrn_radiation_wavelength 0.71075
_diffrn_reflns_av_R_equivalents 0.025
_diffrn_reflns_limit_h_max 12
_diffrn_reflns_limit_h_min -13
_diffrn_reflns_limit_k_max 24
_diffrn_reflns_limit_k_min -24
_diffrn_reflns_limit_l_max 14
_diffrn_reflns_limit_l_min -14
_diffrn_reflns_number 18930
_diffrn_reflns_theta_full 27.47
_diffrn_reflns_theta_max 27.47
_exptl_absorpt_coefficient_mu 0.122
_exptl_absorpt_correction_T_max 0.952
_exptl_absorpt_correction_T_min 0.952
_exptl_absorpt_correction_type multi-scan
_exptl_absorpt_process_details
;
    Higashi, T. (1995). Program for Absorption Correction.
    Rigaku Corporation, Tokyo, Japan.
;
_exptl_crystal_colour Reddish
_exptl_crystal_density_diffrn 1.506
_exptl_crystal_density_method 'not measured'
_exptl_crystal_description prism
_exptl_crystal_F_000 936.00
_exptl_crystal_size_max 0.60
_exptl_crystal_size_mid 0.60
_exptl_crystal_size_min 0.40
_refine_diff_density_max 0.59
_refine_diff_density_min -0.37
_refine_ls_extinction_method none
_refine_ls_goodness_of_fit_ref 1.471
_refine_ls_hydrogen_treatment refall
_refine_ls_number_parameters 316
_refine_ls_number_reflns 3827
_refine_ls_R_factor_gt 0.0458
_refine_ls_shift/su_max 0.0015
_refine_ls_structure_factor_coef F
_refine_ls_weighting_details 'w = 1/[0.0010Fo^2^ + 5.0000\s(Fo^2^) + 0.5000]'
_refine_ls_weighting_scheme calc
_refine_ls_wR_factor_ref 0.0618
_reflns_number_gt 3827
_reflns_number_total 4565
_reflns_threshold_expression F^2^>2.0\s(F^2^)
_cod_data_source_file jo051777jsi20050823_051150.cif
_cod_original_sg_symbol_H-M 'P 21/n'
_cod_original_formula_sum 'C23 H18 B F4 N3 O2 '
_cod_database_code 4021354

loop_
_symmetry_equiv_pos_site_id
_symmetry_equiv_pos_as_xyz
1 +X,+Y,+Z
2 1/2-X,1/2+Y,1/2-Z
3 -X,-Y,-Z
4 1/2+X,1/2-Y,1/2+Z

loop_
_atom_site_label
_atom_site_type_symbol
_atom_site_fract_x
_atom_site_fract_y
_atom_site_fract_z
_atom_site_U_iso_or_equiv
_atom_site_adp_type
_atom_site_occupancy
_atom_site_symmetry_multiplicity
_atom_site_calc_flag
_atom_site_refinement_flags
F(1) F 0.43601(13) 0.15814(6) 0.70639(12) 0.0548(3) Uani 1.00 1 d .
F(2) F 0.59576(12) 0.20457(6) 0.62338(12) 0.0481(3) Uani 1.00 1 d .
F(3) F 0.47517(12) 0.10695(6) 0.53525(12) 0.0544(3) Uani 1.00 1 d .
F(4) F 0.63746(14) 0.10006(8) 0.73076(13) 0.0672(4) Uani 1.00 1 d .
O(1) O 0.41486(12) 0.33713(6) 0.49189(11) 0.0311(3) Uani 1.00 1 d .
O(2) O 0.11802(12) 0.19441(6) 0.61000(10) 0.0274(2) Uani 1.00 1 d .
N(1) N 0.22911(12) 0.13607(6) 0.24477(12) 0.0222(3) Uani 1.00 1 d .
N(2) N 0.33076(13) 0.24159(6) 0.36228(12) 0.0236(3) Uani 1.00 1 d .
N(3) N 0.25389(13) 0.26919(6) 0.54025(12) 0.0243(3) Uani 1.00 1 d .
C(1) C 0.24286(14) 0.18597(8) 0.33693(12) 0.0207(3) Uani 1.00 1 d .
C(2) C 0.15101(14) 0.17053(8) 0.40702(13) 0.0209(3) Uani 1.00 1 d .
C(3) C 0.07473(14) 0.10928(8) 0.35263(12) 0.0199(3) Uani 1.00 1 d .
C(4) C 0.12989(16) 0.08593(8) 0.25324(13) 0.0209(3) Uani 1.00 1 d .
C(5) C 0.10716(17) 0.02568(9) 0.17872(14) 0.0265(3) Uani 1.00 1 d .
C(6) C 0.02323(18) -0.03243(9) 0.18414(16) 0.0298(4) Uani 1.00 1 d .
C(7) C -0.06171(18) -0.03954(9) 0.25769(14) 0.0278(4) Uani 1.00 1 d .
C(8) C -0.10126(16) 0.00994(8) 0.33901(13) 0.0230(3) Uani 1.00 1 d .
C(9) C -0.04469(14) 0.07953(8) 0.37827(12) 0.0202(3) Uani 1.00 1 d .
C(10) C -0.21333(16) -0.01365(9) 0.38029(14) 0.0271(3) Uani 1.00 1 d .
C(11) C -0.27271(17) 0.02880(10) 0.44920(16) 0.0293(4) Uani 1.00 1 d .
C(12) C -0.22441(17) 0.09885(10) 0.47848(14) 0.0281(4) Uani 1.00 1 d .
C(13) C -0.11363(16) 0.12285(9) 0.44409(13) 0.0239(3) Uani 1.00 1 d .
C(14) C 0.4246(2) 0.25898(11) 0.28813(17) 0.0365(4) Uani 1.00 1 d .
C(15) C 0.33740(17) 0.28628(9) 0.46661(14) 0.0242(3) Uani 1.00 1 d .
C(16) C 0.27903(19) 0.31069(9) 0.65914(14) 0.0305(4) Uani 1.00 1 d .
C(17) C 0.16821(16) 0.20985(8) 0.52563(13) 0.0224(3) Uani 1.00 1 d .
C(18) C 0.30738(16) 0.12696(8) 0.15611(13) 0.0232(3) Uani 1.00 1 d .
C(19) C 0.42192(18) 0.08257(10) 0.19095(17) 0.0313(4) Uani 1.00 1 d .
C(20) C 0.4956(2) 0.07339(11) 0.10501(18) 0.0361(4) Uani 1.00 1 d .
C(21) C 0.45533(19) 0.10805(10) -0.01253(17) 0.0344(4) Uani 1.00 1 d .
C(22) C 0.33901(18) 0.15147(10) -0.04647(16) 0.0306(4) Uani 1.00 1 d .
C(23) C 0.26327(17) 0.16078(9) 0.03825(14) 0.0266(4) Uani 1.00 1 d .
B(1) B 0.5372(2) 0.14205(12) 0.6512(2) 0.0326(5) Uani 1.00 1 d .
H(1) H -0.0843 0.1736 0.4617 0.028 Uiso 1.00 1 c R
H(2) H -0.2645 0.1328 0.5316 0.035 Uiso 1.00 1 c R
H(3) H -0.3504 0.0121 0.4767 0.035 Uiso 1.00 1 c R
H(4) H -0.2485 -0.0615 0.3553 0.032 Uiso 1.00 1 c R
H(5) H -0.1136 -0.0876 0.2507 0.033 Uiso 1.00 1 c R
H(6) H 0.0352 -0.0718 0.1262 0.036 Uiso 1.00 1 c R
H(7) H 0.1598 0.0200 0.1185 0.033 Uiso 1.00 1 c R
H(8) H 0.4480 0.0592 0.2768 0.039 Uiso 1.00 1 c R
H(9) H 0.5800 0.0413 0.1278 0.046 Uiso 1.00 1 c R
H(10) H 0.5117 0.1022 -0.0723 0.044 Uiso 1.00 1 c R
H(11) H 0.3124 0.1777 -0.1270 0.038 Uiso 1.00 1 c R
H(12) H 0.1749 0.1926 0.0135 0.033 Uiso 1.00 1 c R
H(13) H 0.3762 0.2655 0.2006 0.047 Uiso 1.00 1 c R
H(14) H 0.4942 0.2195 0.3006 0.048 Uiso 1.00 1 c R
H(15) H 0.4762 0.2985 0.3226 0.048 Uiso 1.00 1 c R
H(16) H 0.2965 0.3598 0.6426 0.038 Uiso 1.00 1 c R
H(17) H 0.3615 0.2888 0.7226 0.037 Uiso 1.00 1 c R
H(18) H 0.1965 0.3058 0.6896 0.038 Uiso 1.00 1 c R

loop_
_atom_site_aniso_label
_atom_site_aniso_U_11
_atom_site_aniso_U_22
_atom_site_aniso_U_33
_atom_site_aniso_U_12
_atom_site_aniso_U_13
_atom_site_aniso_U_23
F(1) 0.0520(7) 0.0678(8) 0.0586(7) 0.0170(6) 0.0376(6) 0.0129(6)
F(2) 0.0493(7) 0.0391(6) 0.0610(7) -0.0134(5) 0.0246(5) -0.0041(5)
F(3) 0.0494(7) 0.0538(7) 0.0612(7) -0.0165(6) 0.0189(5) -0.0144(6)
F(4) 0.0553(8) 0.0808(10) 0.0681(8) 0.0309(7) 0.0229(6) 0.0328(7)
O(1) 0.0339(6) 0.0278(6) 0.0328(6) -0.0114(5) 0.0121(5) -0.0036(4)
O(2) 0.0310(6) 0.0316(6) 0.0235(5) -0.0064(5) 0.0142(4) -0.0042(4)
N(1) 0.0233(6) 0.0235(6) 0.0223(5) -0.0018(5) 0.0109(4) -0.0011(5)
N(2) 0.0240(6) 0.0251(6) 0.0239(6) -0.0056(5) 0.0105(5) -0.0010(5)
N(3) 0.0269(7) 0.0240(6) 0.0239(6) -0.0055(5) 0.0105(5) -0.0048(5)
C(1) 0.0200(7) 0.0222(7) 0.0201(6) 0.0001(5) 0.0065(5) 0.0015(5)
C(2) 0.0208(7) 0.0222(7) 0.0206(6) -0.0007(5) 0.0075(5) 0.0008(5)
C(3) 0.0206(7) 0.0192(7) 0.0197(6) 0.0014(5) 0.0059(5) 0.0020(5)
C(4) 0.0203(7) 0.0211(7) 0.0215(6) -0.0006(5) 0.0067(5) 0.0027(5)
C(5) 0.0311(8) 0.0266(8) 0.0245(7) 0.0009(6) 0.0125(6) -0.0019(6)
C(6) 0.0379(9) 0.0238(8) 0.0286(7) -0.0032(7) 0.0117(6) -0.0053(6)
C(7) 0.0323(8) 0.0220(7) 0.0279(7) -0.0053(6) 0.0075(6) -0.0006(6)
C(8) 0.0219(7) 0.0233(7) 0.0218(6) -0.0015(6) 0.0038(5) 0.0046(5)
C(9) 0.0192(7) 0.0218(7) 0.0187(6) -0.0007(5) 0.0048(5) 0.0035(5)
C(10) 0.0234(7) 0.0270(8) 0.0284(7) -0.0043(6) 0.0045(6) 0.0060(6)
C(11) 0.0208(7) 0.0365(9) 0.0308(8) -0.0031(7) 0.0081(6) 0.0083(7)
C(12) 0.0237(8) 0.0352(8) 0.0273(7) 0.0002(7) 0.0107(6) 0.0021(6)
C(13) 0.0223(7) 0.0263(8) 0.0230(7) -0.0003(6) 0.0070(5) 0.0017(6)
C(14) 0.0396(10) 0.0408(10) 0.0378(9) -0.0187(8) 0.0248(8) -0.0098(8)
C(15) 0.0246(7) 0.0235(7) 0.0246(7) -0.0025(6) 0.0075(5) 0.0014(6)
C(16) 0.0359(9) 0.0293(8) 0.0286(8) -0.0084(7) 0.0135(6) -0.0103(7)
C(17) 0.0215(7) 0.0223(7) 0.0244(7) -0.0014(5) 0.0084(5) -0.0013(5)
C(18) 0.0224(7) 0.0256(7) 0.0244(7) -0.0023(6) 0.0116(5) -0.0018(6)
C(19) 0.0302(8) 0.0343(9) 0.0323(8) 0.0047(7) 0.0141(7) 0.0054(7)
C(20) 0.0314(9) 0.0379(9) 0.0451(10) 0.0068(7) 0.0206(7) 0.0004(8)
C(21) 0.0347(9) 0.0391(10) 0.0372(9) -0.0035(8) 0.0225(7) -0.0063(7)
C(22) 0.0347(9) 0.0353(9) 0.0251(7) -0.0058(7) 0.0142(6) -0.0003(7)
C(23) 0.0259(8) 0.0298(8) 0.0259(7) -0.0007(6) 0.0106(6) 0.0007(6)
B(1) 0.0295(10) 0.0355(10) 0.0380(10) 0.0032(8) 0.0179(8) 0.0070(8)

loop_
_atom_type_symbol
_atom_type_description
_atom_type_scat_dispersion_real
_atom_type_scat_dispersion_imag
_atom_type_scat_source
C C 0.003 0.002
;
International Tables for Crystallography
(1992, Vol. C, Tables 4.2.6.8 and 6.1.1.4)
;
H H 0.000 0.000
;
International Tables for Crystallography
(1992, Vol. C, Table 6.1.1.4)
;
N N 0.006 0.003
;
International Tables for Crystallography
(1992, Vol. C, Tables 4.2.6.8 and 6.1.1.4)
;
O O 0.011 0.006
;
International Tables for Crystallography
(1992, Vol. C, Tables 4.2.6.8 and 6.1.1.4)
;
B B 0.001 0.001
;
International Tables for Crystallography
(1992, Vol. C, Tables 4.2.6.8 and 6.1.1.4)
;
F F 0.017 0.010
;
International Tables for Crystallography
(1992, Vol. C, Tables 4.2.6.8 and 6.1.1.4)
;

loop_
_geom_angle_atom_site_label_1
_geom_angle_atom_site_label_2
_geom_angle_atom_site_label_3
_geom_angle
C(1) N(1) C(4) 108.99(14)
C(1) N(1) C(18) 129.11(13)
C(4) N(1) C(18) 121.65(12)
C(1) N(2) C(14) 124.39(14)
C(1) N(2) C(15) 119.49(15)
C(14) N(2) C(15) 116.11(13)
C(15) N(3) C(16) 115.00(13)
C(15) N(3) C(17) 126.76(13)
C(16) N(3) C(17) 117.18(14)
N(1) C(1) N(2) 126.79(15)
N(1) C(1) C(2) 109.20(13)
N(2) C(1) C(2) 124.01(14)
C(1) C(2) C(3) 108.15(13)
C(1) C(2) C(17) 117.51(13)
C(3) C(2) C(17) 133.37(15)
C(2) C(3) C(4) 105.75(14)
C(2) C(3) C(9) 128.43(14)
C(4) C(3) C(9) 125.47(12)
N(1) C(4) C(3) 107.74(12)
N(1) C(4) C(5) 120.37(16)
C(3) C(4) C(5) 131.77(15)
C(4) C(5) C(6) 127.65(17)
C(5) C(6) C(7) 127.80(16)
C(6) C(7) C(8) 131.27(16)
C(7) C(8) C(9) 127.66(16)
C(7) C(8) C(10) 113.90(14)
C(9) C(8) C(10) 118.40(15)
C(3) C(9) C(8) 125.30(14)
C(3) C(9) C(13) 117.45(13)
C(8) C(9) C(13) 117.22(14)
C(8) C(10) C(11) 122.20(15)
C(10) C(11) C(12) 119.21(17)
C(11) C(12) C(13) 120.34(17)
C(9) C(13) C(12) 122.30(15)
O(1) C(15) N(2) 121.28(17)
O(1) C(15) N(3) 121.78(15)
N(2) C(15) N(3) 116.93(14)
O(2) C(17) N(3) 119.91(13)
O(2) C(17) C(2) 126.14(14)
N(3) C(17) C(2) 113.93(14)
N(1) C(18) C(19) 118.76(13)
N(1) C(18) C(23) 118.86(14)
C(19) C(18) C(23) 122.35(17)
C(18) C(19) C(20) 118.52(16)
C(19) C(20) C(21) 120.19(18)
C(20) C(21) C(22) 120.41(19)
C(21) C(22) C(23) 120.10(16)
C(18) C(23) C(22) 118.40(15)
F(1) B(1) F(2) 109.94(17)
F(1) B(1) F(3) 107.97(15)
F(1) B(1) F(4) 111.23(18)
F(2) B(1) F(3) 107.78(16)
F(2) B(1) F(4) 109.65(15)
F(3) B(1) F(4) 110.21(17)
C(4) C(5) H(7) 117.6
C(6) C(5) H(7) 114.6
C(5) C(6) H(6) 110.5
C(7) C(6) H(6) 121.7
C(6) C(7) H(5) 116.6
C(8) C(7) H(5) 112.0
C(8) C(10) H(4) 117.4
C(11) C(10) H(4) 120.4
C(10) C(11) H(3) 121.6
C(12) C(11) H(3) 119.2
C(11) C(12) H(2) 122.3
C(13) C(12) H(2) 117.2
C(9) C(13) H(1) 118.7
C(12) C(13) H(1) 118.9
N(2) C(14) H(13) 111.3
N(2) C(14) H(14) 108.4
N(2) C(14) H(15) 110.0
H(13) C(14) H(14) 111.2
H(13) C(14) H(15) 111.5
H(14) C(14) H(15) 104.3
N(3) C(16) H(16) 109.4
N(3) C(16) H(17) 106.0
N(3) C(16) H(18) 108.1
H(16) C(16) H(17) 110.9
H(16) C(16) H(18) 111.9
H(17) C(16) H(18) 110.4
C(18) C(19) H(8) 118.6
C(20) C(19) H(8) 122.8
C(19) C(20) H(9) 120.3
C(21) C(20) H(9) 119.5
C(20) C(21) H(10) 119.2
C(22) C(21) H(10) 120.4
C(21) C(22) H(11) 121.0
C(23) C(22) H(11) 118.9
C(18) C(23) H(12) 120.7
C(22) C(23) H(12) 121.0

loop_
_geom_bond_atom_site_label_1
_geom_bond_atom_site_label_2
_geom_bond_distance
F(1) B(1) 1.386(2)
F(2) B(1) 1.396(2)
F(3) B(1) 1.397(2)
F(4) B(1) 1.373(2)
O(1) C(15) 1.219(2)
O(2) C(17) 1.224(2)
N(1) C(1) 1.3537(19)
N(1) C(4) 1.411(2)
N(1) C(18) 1.448(2)
N(2) C(1) 1.352(2)
N(2) C(14) 1.475(2)
N(2) C(15) 1.403(2)
N(3) C(15) 1.383(2)
N(3) C(16) 1.471(2)
N(3) C(17) 1.398(2)
C(1) C(2) 1.417(2)
C(2) C(3) 1.416(2)
C(2) C(17) 1.458(2)
C(3) C(4) 1.442(2)
C(3) C(9) 1.450(2)
C(4) C(5) 1.374(2)
C(5) C(6) 1.403(2)
C(6) C(7) 1.363(2)
C(7) C(8) 1.431(2)
C(8) C(9) 1.442(2)
C(8) C(10) 1.429(2)
C(9) C(13) 1.414(2)
C(10) C(11) 1.365(2)
C(11) C(12) 1.409(2)
C(12) C(13) 1.378(2)
C(18) C(19) 1.394(2)
C(18) C(23) 1.384(2)
C(19) C(20) 1.388(3)
C(20) C(21) 1.387(2)
C(21) C(22) 1.397(2)
C(22) C(23) 1.393(2)
C(5) H(7) 0.978
C(6) H(6) 1.008
C(7) H(5) 1.040
C(10) H(4) 0.977
C(11) H(3) 0.985
C(12) H(2) 1.032
C(13) H(1) 1.002
C(14) H(13) 0.941
C(14) H(14) 1.009
C(14) H(15) 0.923
C(16) H(16) 0.969
C(16) H(17) 1.001
C(16) H(18) 1.004
C(19) H(8) 0.997
C(20) H(9) 1.020
C(21) H(10) 1.004
C(22) H(11) 0.973
C(23) H(12) 1.048

loop_
_geom_contact_atom_site_label_1
_geom_contact_atom_site_label_2
_geom_contact_distance
_geom_contact_site_symmetry_2
F(1) O(2) 3.1719(17) .
F(1) N(3) 3.0092(17) .
F(1) C(10) 3.486(2) 55603
F(1) C(15) 3.477(2) .
F(1) C(16) 3.252(2) .
F(1) C(17) 3.0047(18) .
F(1) C(21) 3.167(2) 55601
F(1) C(22) 3.162(2) 55601
F(2) O(1) 3.1743(15) .
F(2) N(1) 3.3910(16) 55504
F(2) N(2) 3.3505(15) .
F(2) N(2) 3.1253(15) 55504
F(2) N(3) 3.5492(18) .
F(2) C(1) 3.1306(17) 55504
F(2) C(12) 3.418(2) 65501
F(2) C(14) 3.363(2) 55504
F(2) C(15) 3.0825(19) .
F(2) C(23) 3.350(2) 55504
F(3) N(1) 3.4367(16) .
F(3) N(2) 3.2341(17) .
F(3) C(1) 3.0645(17) .
F(3) C(2) 3.3973(18) .
F(3) C(10) 3.559(2) 55603
F(3) C(11) 3.351(2) 65501
F(3) C(11) 3.328(2) 55603
F(3) C(12) 3.327(2) 65501
F(4) O(1) 3.5524(16) 55504
F(4) C(5) 3.438(2) 65603
F(4) C(6) 3.544(2) 65603
F(4) C(12) 3.473(2) 65501
F(4) C(15) 3.488(2) 55504
O(1) F(2) 3.1743(15) .
O(1) F(4) 3.5524(16) 45404
O(1) N(1) 3.5731(15) 55504
O(1) C(4) 3.3523(17) 55504
O(1) C(5) 3.4978(19) 55504
O(1) C(6) 3.302(2) 55502
O(1) C(23) 3.446(2) 55504
O(2) F(1) 3.1719(17) .
O(2) C(7) 3.383(2) 55603
O(2) C(10) 3.531(2) 55603
O(2) C(14) 3.301(2) 45504
N(1) F(2) 3.3910(16) 45404
N(1) F(3) 3.4367(16) .
N(1) O(1) 3.5731(15) 45404
N(2) F(2) 3.3505(15) .
N(2) F(2) 3.1253(15) 45404
N(2) F(3) 3.2341(17) .
N(3) F(1) 3.0092(17) .
N(3) F(2) 3.5492(18) .
C(1) F(2) 3.1307(17) 45404
C(1) F(3) 3.0645(17) .
C(2) F(3) 3.3973(18) .
C(3) C(10) 3.353(2) 55603
C(3) C(11) 3.584(2) 55603
C(3) C(16) 3.458(2) 45404
C(4) O(1) 3.3523(17) 45404
C(5) F(4) 3.438(2) 65603
C(5) O(1) 3.4978(19) 45404
C(6) F(4) 3.544(2) 65603
C(6) O(1) 3.302(2) 54502
C(7) O(2) 3.383(2) 55603
C(7) C(12) 3.597(2) 55603
C(7) C(13) 3.567(2) 55603
C(8) C(8) 3.5145(19) 55603
C(8) C(9) 3.4340(19) 55603
C(9) C(8) 3.4340(19) 55603
C(9) C(10) 3.3448(19) 55603
C(9) C(16) 3.256(2) 45404
C(10) F(1) 3.486(2) 55603
C(10) F(3) 3.559(2) 55603
C(10) O(2) 3.531(2) 55603
C(10) C(3) 3.353(2) 55603
C(10) C(9) 3.3448(19) 55603
C(11) F(3) 3.351(2) 45501
C(11) F(3) 3.328(2) 55603
C(11) C(3) 3.584(2) 55603
C(12) F(2) 3.418(2) 45501
C(12) F(3) 3.327(2) 45501
C(12) F(4) 3.473(2) 45501
C(12) C(7) 3.597(2) 55603
C(13) C(7) 3.567(2) 55603
C(13) C(16) 3.223(2) 45404
C(14) F(2) 3.363(2) 45404
C(14) O(2) 3.301(2) 55404
C(15) F(1) 3.477(2) .
C(15) F(2) 3.0825(19) .
C(15) F(4) 3.488(2) 45404
C(16) F(1) 3.252(2) .
C(16) C(3) 3.458(2) 55504
C(16) C(9) 3.256(2) 55504
C(16) C(13) 3.223(2) 55504
C(16) C(20) 3.531(2) 45504
C(17) F(1) 3.0047(18) .
C(20) C(16) 3.531(2) 55404
C(21) F(1) 3.167(2) 55401
C(22) F(1) 3.162(2) 55401
C(23) F(2) 3.350(2) 45404
C(23) O(1) 3.446(2) 45404
F(1) H(4) 2.579 55603
F(1) H(10) 2.534 55601
F(1) H(11) 2.550 55601
F(1) H(17) 2.597 .
F(2) H(2) 2.403 65501
F(2) H(12) 2.541 55504
F(2) H(13) 2.790 55504
F(2) H(14) 3.374 .
F(2) H(17) 3.326 .
F(3) H(2) 2.723 65501
F(3) H(3) 2.738 65501
F(3) H(3) 2.563 55603
F(3) H(4) 3.047 55603
F(3) H(8) 2.900 .
F(3) H(14) 3.382 .
F(4) H(2) 2.739 65501
F(4) H(3) 3.273 65501
F(4) H(6) 3.275 65603
F(4) H(7) 3.165 65603
F(4) H(8) 3.116 65603
F(4) H(10) 2.835 55601
O(1) H(6) 2.298 55502
O(1) H(12) 2.660 55504
O(2) H(4) 2.805 55603
O(2) H(5) 2.532 55603
O(2) H(11) 2.968 55601
O(2) H(13) 3.035 45504
O(2) H(14) 3.199 45504
O(2) H(15) 3.106 45504
N(3) H(10) 3.412 45504
C(2) H(4) 3.221 55603
C(2) H(17) 3.123 45404
C(3) H(4) 3.269 55603
C(3) H(16) 3.113 45404
C(3) H(17) 2.924 45404
C(4) H(16) 3.407 45404
C(4) H(17) 3.557 45404
C(5) H(6) 3.320 55503
C(6) H(7) 3.273 55503
C(6) H(15) 3.182 54502
C(7) H(15) 3.362 54502
C(8) H(9) 3.418 45501
C(8) H(16) 3.215 45404
C(9) H(4) 3.496 55603
C(9) H(16) 2.831 45404
C(9) H(17) 2.992 45404
C(9) H(18) 3.544 45404
C(10) H(8) 3.573 45501
C(10) H(9) 3.094 45501
C(11) H(8) 2.955 45501
C(11) H(9) 3.382 45501
C(12) H(8) 3.479 45501
C(12) H(13) 3.456 45504
C(12) H(18) 3.507 45404
C(13) H(5) 3.495 55603
C(13) H(13) 3.536 45504
C(13) H(16) 3.159 45404
C(13) H(17) 2.887 45404
C(13) H(18) 3.162 45404
C(14) H(2) 3.525 55404
C(14) H(5) 3.574 55502
C(14) H(6) 3.308 55502
C(14) H(12) 3.095 55504
C(14) H(18) 3.503 55404
C(15) H(6) 3.269 55502
C(15) H(12) 3.358 55504
C(16) H(1) 3.188 55504
C(16) H(9) 3.405 45504
C(16) H(10) 3.510 45504
C(16) H(11) 3.372 55601
C(17) H(4) 3.083 55603
C(17) H(5) 3.529 55603
C(19) H(3) 3.532 65501
C(19) H(18) 3.514 55404
C(20) H(9) 3.246 65503
C(20) H(10) 3.320 65503
C(20) H(16) 3.235 55404
C(20) H(18) 3.013 55404
C(21) H(9) 3.056 65503
C(21) H(16) 3.434 55404
C(21) H(18) 3.201 55404
C(22) H(1) 3.378 55404
C(22) H(5) 2.930 55503
C(23) H(5) 3.356 55503
C(23) H(6) 3.462 55503
C(23) H(15) 3.242 45404
B(1) H(2) 2.742 65501
B(1) H(3) 3.509 65501
B(1) H(3) 3.519 55603
B(1) H(4) 3.305 55603
B(1) H(10) 3.209 55601
B(1) H(17) 3.514 .
H(1) C(16) 3.188 45404
H(1) C(22) 3.378 45504
H(1) H(5) 3.563 55603
H(1) H(11) 3.042 45504
H(1) H(13) 2.996 45504
H(1) H(16) 3.386 45404
H(1) H(17) 2.602 45404
H(1) H(18) 3.152 45404
H(2) F(2) 2.403 45501
H(2) F(3) 2.723 45501
H(2) F(4) 2.739 45501
H(2) C(14) 3.525 45504
H(2) B(1) 2.742 45501
H(2) H(12) 3.338 45504
H(2) H(13) 2.741 45504
H(2) H(14) 3.361 45501
H(3) F(3) 2.738 45501
H(3) F(3) 2.563 55603
H(3) F(4) 3.273 45501
H(3) C(19) 3.532 45501
H(3) B(1) 3.509 45501
H(3) B(1) 3.519 55603
H(3) H(3) 3.292 45603
H(3) H(8) 2.654 45501
H(3) H(8) 3.430 55603
H(4) F(1) 2.579 55603
H(4) F(3) 3.047 55603
H(4) O(2) 2.805 55603
H(4) C(2) 3.221 55603
H(4) C(3) 3.269 55603
H(4) C(9) 3.496 55603
H(4) C(17) 3.083 55603
H(4) B(1) 3.305 55603
H(4) H(9) 3.213 45501
H(4) H(10) 3.505 55503
H(4) H(11) 3.233 55503
H(5) O(2) 2.532 55603
H(5) C(13) 3.495 55603
H(5) C(14) 3.574 54502
H(5) C(17) 3.529 55603
H(5) C(22) 2.930 55503
H(5) C(23) 3.356 55503
H(5) H(1) 3.563 55603
H(5) H(11) 2.674 55503
H(5) H(12) 3.398 55503
H(5) H(15) 2.814 54502
H(6) F(4) 3.275 65603
H(6) O(1) 2.298 54502
H(6) C(5) 3.320 55503
H(6) C(14) 3.308 54502
H(6) C(15) 3.269 54502
H(6) C(23) 3.462 55503
H(6) H(7) 2.969 55503
H(6) H(12) 3.178 55503
H(6) H(13) 3.567 54502
H(6) H(15) 2.514 54502
H(7) F(4) 3.165 65603
H(7) C(6) 3.273 55503
H(7) H(6) 2.969 55503
H(7) H(7) 3.572 55503
H(8) F(3) 2.900 .
H(8) F(4) 3.116 65603
H(8) C(10) 3.573 65501
H(8) C(11) 2.955 65501
H(8) C(12) 3.479 65501
H(8) H(3) 2.654 65501
H(8) H(3) 3.430 55603
H(9) C(8) 3.418 65501
H(9) C(10) 3.094 65501
H(9) C(11) 3.382 65501
H(9) C(16) 3.405 55404
H(9) C(20) 3.246 65503
H(9) C(21) 3.056 65503
H(9) H(4) 3.213 65501
H(9) H(9) 3.178 65503
H(9) H(10) 2.861 65503
H(9) H(16) 2.861 55404
H(9) H(18) 3.107 55404
H(10) F(1) 2.534 55401
H(10) F(4) 2.835 55401
H(10) N(3) 3.412 55404
H(10) C(16) 3.510 55404
H(10) C(20) 3.320 65503
H(10) B(1) 3.209 55401
H(10) H(4) 3.505 55503
H(10) H(9) 2.861 65503
H(10) H(16) 3.212 55404
H(10) H(18) 3.384 55404
H(11) F(1) 2.550 55401
H(11) O(2) 2.968 55401
H(11) C(16) 3.372 55401
H(11) H(1) 3.042 55404
H(11) H(4) 3.233 55503
H(11) H(5) 2.674 55503
H(11) H(15) 3.344 45404
H(11) H(17) 2.802 55401
H(11) H(18) 3.127 55401
H(12) F(2) 2.541 45404
H(12) O(1) 2.660 45404
H(12) C(14) 3.095 45404
H(12) C(15) 3.358 45404
H(12) H(2) 3.338 55404
H(12) H(5) 3.398 55503
H(12) H(6) 3.178 55503
H(12) H(14) 2.988 45404
H(12) H(15) 2.431 45404
H(13) F(2) 2.790 45404
H(13) O(2) 3.035 55404
H(13) C(12) 3.456 55404
H(13) C(13) 3.536 55404
H(13) H(1) 2.996 55404
H(13) H(2) 2.741 55404
H(13) H(6) 3.567 55502
H(13) H(18) 3.581 55404
H(14) F(2) 3.374 .
H(14) F(3) 3.382 .
H(14) O(2) 3.199 55404
H(14) H(2) 3.361 65501
H(14) H(12) 2.988 55504
H(14) H(18) 2.750 55404
H(15) O(2) 3.106 55404
H(15) C(6) 3.182 55502
H(15) C(7) 3.362 55502
H(15) C(23) 3.242 55504
H(15) H(5) 2.814 55502
H(15) H(6) 2.514 55502
H(15) H(11) 3.344 55504
H(15) H(12) 2.431 55504
H(16) C(3) 3.113 55504
H(16) C(4) 3.407 55504
H(16) C(8) 3.215 55504
H(16) C(9) 2.831 55504
H(16) C(13) 3.159 55504
H(16) C(20) 3.235 45504
H(16) C(21) 3.434 45504
H(16) H(1) 3.386 55504
H(16) H(9) 2.861 45504
H(16) H(10) 3.212 45504
H(17) F(1) 2.597 .
H(17) F(2) 3.326 .
H(17) C(2) 3.123 55504
H(17) C(3) 2.924 55504
H(17) C(4) 3.557 55504
H(17) C(9) 2.992 55504
H(17) C(13) 2.887 55504
H(17) B(1) 3.514 .
H(17) H(1) 2.602 55504
H(17) H(11) 2.802 55601
H(18) C(9) 3.544 55504
H(18) C(12) 3.507 55504
H(18) C(13) 3.162 55504
H(18) C(14) 3.503 45504
H(18) C(19) 3.514 45504
H(18) C(20) 3.013 45504
H(18) C(21) 3.201 45504
H(18) H(1) 3.152 55504
H(18) H(9) 3.107 45504
H(18) H(10) 3.384 45504
H(18) H(11) 3.127 55601
H(18) H(13) 3.581 45504
H(18) H(14) 2.750 45504

loop_
_geom_torsion_atom_site_label_1
_geom_torsion_atom_site_label_2
_geom_torsion_atom_site_label_3
_geom_torsion_atom_site_label_4
_geom_torsion
C(1) N(1) C(4) C(3) 3.29(15)
C(1) N(1) C(4) C(5) -173.23(12)
C(4) N(1) C(1) N(2) 177.86(13)
C(4) N(1) C(1) C(2) -1.03(15)
C(1) N(1) C(18) C(19) 91.98(19)
C(1) N(1) C(18) C(23) -90.08(18)
C(18) N(1) C(1) N(2) 3.6(2)
C(18) N(1) C(1) C(2) -175.28(12)
C(4) N(1) C(18) C(19) -81.63(17)
C(4) N(1) C(18) C(23) 96.31(17)
C(18) N(1) C(4) C(3) 178.05(11)
C(18) N(1) C(4) C(5) 1.53(19)
C(14) N(2) C(1) N(1) 2.6(2)
C(14) N(2) C(1) C(2) -178.62(13)
C(1) N(2) C(15) O(1) -179.59(13)
C(1) N(2) C(15) N(3) 1.46(19)
C(15) N(2) C(1) N(1) -176.34(13)
C(15) N(2) C(1) C(2) 2.4(2)
C(14) N(2) C(15) O(1) 1.3(2)
C(14) N(2) C(15) N(3) -177.60(13)
C(16) N(3) C(15) O(1) -7.7(2)
C(16) N(3) C(15) N(2) 171.20(12)
C(15) N(3) C(17) O(2) 167.37(14)
C(15) N(3) C(17) C(2) -11.1(2)
C(17) N(3) C(15) O(1) -175.47(13)
C(17) N(3) C(15) N(2) 3.5(2)
C(16) N(3) C(17) O(2) -0.1(2)
C(16) N(3) C(17) C(2) -178.57(12)
N(1) C(1) C(2) C(3) -1.68(15)
N(1) C(1) C(2) C(17) 168.51(12)
N(2) C(1) C(2) C(3) 179.39(12)
N(2) C(1) C(2) C(17) -10.4(2)
C(1) C(2) C(3) C(4) 3.59(15)
C(1) C(2) C(3) C(9) -169.79(13)
C(1) C(2) C(17) O(2) -164.63(14)
C(1) C(2) C(17) N(3) 13.69(18)
C(3) C(2) C(17) O(2) 2.5(2)
C(3) C(2) C(17) N(3) -179.18(14)
C(17) C(2) C(3) C(4) -164.41(15)
C(17) C(2) C(3) C(9) 22.2(2)
C(2) C(3) C(4) N(1) -4.20(14)
C(2) C(3) C(4) C(5) 171.77(15)
C(2) C(3) C(9) C(8) -167.15(13)
C(2) C(3) C(9) C(13) 14.6(2)
C(4) C(3) C(9) C(8) 20.7(2)
C(4) C(3) C(9) C(13) -157.53(13)
C(9) C(3) C(4) N(1) 169.43(12)
C(9) C(3) C(4) C(5) -14.6(2)
N(1) C(4) C(5) C(6) 173.13(14)
C(3) C(4) C(5) C(6) -2.4(2)
C(4) C(5) C(6) C(7) 5.3(2)
C(5) C(6) C(7) C(8) 6.9(2)
C(6) C(7) C(8) C(9) -9.4(2)
C(6) C(7) C(8) C(10) 168.31(15)
C(7) C(8) C(9) C(3) -7.1(2)
C(7) C(8) C(9) C(13) 171.15(13)
C(7) C(8) C(10) C(11) -174.32(13)
C(9) C(8) C(10) C(11) 3.6(2)
C(10) C(8) C(9) C(3) 175.30(12)
C(10) C(8) C(9) C(13) -6.48(18)
C(3) C(9) C(13) C(12) -177.03(12)
C(8) C(9) C(13) C(12) 4.61(19)
C(8) C(10) C(11) C(12) 1.5(2)
C(10) C(11) C(12) C(13) -3.6(2)
C(11) C(12) C(13) C(9) 0.4(2)
N(1) C(18) C(19) C(20) 179.27(15)
N(1) C(18) C(23) C(22) -179.78(14)
C(19) C(18) C(23) C(22) -1.9(2)
C(23) C(18) C(19) C(20) 1.4(2)
C(18) C(19) C(20) C(21) 0.1(2)
C(19) C(20) C(21) C(22) -1.1(2)
C(20) C(21) C(22) C(23) 0.6(2)
C(21) C(22) C(23) C(18) 0.9(2)
C(1) N(2) C(14) H(13) 56.9
C(1) N(2) C(14) H(14) -65.7
C(1) N(2) C(14) H(15) -179.1
C(15) N(2) C(14) H(13) -124.1
C(15) N(2) C(14) H(14) 113.4
C(15) N(2) C(14) H(15) -0.0
C(15) N(3) C(16) H(16) 40.0
C(15) N(3) C(16) H(17) -79.6
C(15) N(3) C(16) H(18) 162.1
C(17) N(3) C(16) H(16) -151.0
C(17) N(3) C(16) H(17) 89.4
C(17) N(3) C(16) H(18) -28.9
N(1) C(4) C(5) H(7) -1.9
C(3) C(4) C(5) H(7) -177.5
C(4) C(5) C(6) H(6) -172.7
H(7) C(5) C(6) C(7) -179.5
H(7) C(5) C(6) H(6) 2.5
C(5) C(6) C(7) H(5) -178.0
H(6) C(6) C(7) C(8) -175.2
H(6) C(6) C(7) H(5) -0.1
H(5) C(7) C(8) C(9) 175.3
H(5) C(7) C(8) C(10) -6.9
C(7) C(8) C(10) H(4) 4.0
C(9) C(8) C(10) H(4) -178.0
C(3) C(9) C(13) H(1) 6.6
C(8) C(9) C(13) H(1) -171.7
C(8) C(10) C(11) H(3) 179.6
H(4) C(10) C(11) C(12) -176.8
H(4) C(10) C(11) H(3) 1.3
C(10) C(11) C(12) H(2) -178.9
H(3) C(11) C(12) C(13) 178.3
H(3) C(11) C(12) H(2) 3.0
C(11) C(12) C(13) H(1) 176.8
H(2) C(12) C(13) C(9) 176.0
H(2) C(12) C(13) H(1) -7.6
N(1) C(18) C(19) H(8) -1.4
N(1) C(18) C(23) H(12) 0.2
C(19) C(18) C(23) H(12) 178.0
C(23) C(18) C(19) H(8) -179.2
C(18) C(19) C(20) H(9) 179.9
H(8) C(19) C(20) C(21) -179.1
H(8) C(19) C(20) H(9) 0.6
C(19) C(20) C(21) H(10) 177.9
H(9) C(20) C(21) C(22) 179.2
H(9) C(20) C(21) H(10) -1.8
C(20) C(21) C(22) H(11) 177.2
H(10) C(21) C(22) C(23) -178.4
H(10) C(21) C(22) H(11) -1.8
C(21) C(22) C(23) H(12) -179.0
H(11) C(22) C(23) C(18) -175.7
H(11) C(22) C(23) H(12) 4.4

loop_
_cod_related_entry_id
_cod_related_entry_database
_cod_related_entry_code
1 ChemSpider 9721780
